data_7154228
loop_
_publ_author_name
'Bogachenkov, Alexander S.'
'Dogadina, Albina V.'
'Boyarskiy, Vadim P.'
'Vasilyev, Aleksander V.'

_publ_section_title
;
 Acid-promoted transformations of 1-(diphenylphosphoryl)allenes: synthesis
 of novel 1,4-dihydrophosphinoline 1-oxides.
;
_journal_issue 5
_journal_name_full 'Organic &amp; biomolecular chemistry'
_journal_page_first 1333
_journal_page_last 1338
_journal_paper_doi 10.1039/c4ob02269f
_journal_volume 13
_journal_year 2015
_chemical_formula_moiety 'C34 H36 O4 P2, 0.5(H2 O)'
_chemical_formula_sum 'C34 H37 O4.5 P2'
_chemical_formula_weight 579.57
_chemical_name_systematic
;
 ? 
;
_space_group_crystal_system triclinic
_space_group_IT_number 2
_space_group_name_Hall '-P 1'
_space_group_name_H-M_alt 'P -1'
_symmetry_space_group_name_Hall '-P 1'
_symmetry_space_group_name_H-M 'P -1'
_atom_sites_solution_hydrogens geom
_atom_sites_solution_primary iterative
_atom_sites_solution_secondary difmap
_audit_creation_date 2014-09-23
_audit_creation_method
;
Olex2 1.2
(compiled 2014.08.28 svn.r2986 for OlexSys, GUI svn.r4874)
;
_cell_angle_alpha 63.547(4)
_cell_angle_beta 75.760(3)
_cell_angle_gamma 89.150(3)
_cell_formula_units_Z 4
_cell_length_a 10.8596(4)
_cell_length_b 17.6855(6)
_cell_length_c 18.0481(7)
_cell_measurement_reflns_used 9346
_cell_measurement_temperature 58(60)
_cell_measurement_theta_max 31.8499
_cell_measurement_theta_min 2.5333
_cell_volume 2990.0(2)
_computing_cell_refinement
;
CrysAlisPro, Agilent Technologies,
Version 1.171.36.20 (release 27-06-2012 CrysAlis171 .NET)
(compiled Jul 11 2012,15:38:31)
;
_computing_data_collection
;
CrysAlisPro, Agilent Technologies,
Version 1.171.36.20 (release 27-06-2012 CrysAlis171 .NET)
(compiled Jul 11 2012,15:38:31)
;
_computing_data_reduction
;
CrysAlisPro, Agilent Technologies,
Version 1.171.36.20 (release 27-06-2012 CrysAlis171 .NET)
(compiled Jul 11 2012,15:38:31)
;
_computing_molecular_graphics
;
O. V. Dolomanov, L. J. Bourhis, R. J. Gildea, J. A. K. Howard and H. Puschmann,
OLEX2: a complete structure solution, refinement and analysis program.
J. Appl. Cryst. (2009). 42, 339-341.
;
_computing_publication_material
;
O. V. Dolomanov, L. J. Bourhis, R. J. Gildea, J. A. K. Howard and H. Puschmann,
OLEX2: a complete structure solution, refinement and analysis program.
J. Appl. Cryst. (2009). 42, 339-341.
;
_computing_structure_refinement
;
SHELXL, G.M. Sheldrick, Acta Cryst.
(2008). A64, 112-122
;
_computing_structure_solution 'J. Appl. Cryst. (2007) 40, 786-790'
_diffrn_ambient_temperature 58(60)
_diffrn_detector_area_resol_mean 16.2096
_diffrn_measured_fraction_theta_full 0.9785
_diffrn_measured_fraction_theta_max 0.9785
_diffrn_measurement_details
;
  1 omega  -75.00  -38.00   1.0000   70.0000
omega____ theta____ kappa____ phi______ frames
    -      -24.2661  -57.0000    0.0000 37

  2 omega  -65.00  -22.00   1.0000   70.0000
omega____ theta____ kappa____ phi______ frames
    -      -24.2661   98.0000  -94.0000 43

  3 omega  -25.00   67.00   1.0000   70.0000
omega____ theta____ kappa____ phi______ frames
    -       25.3598  -99.0000 -180.0000 92

  4 omega   -2.00   92.00   1.0000   70.0000
omega____ theta____ kappa____ phi______ frames
    -       25.3598   77.0000   90.0000 94

  5 omega    9.00   94.00   1.0000   70.0000
omega____ theta____ kappa____ phi______ frames
    -       25.3598   57.0000  -30.0000 85

  6 omega   37.00   67.00   1.0000   70.0000
omega____ theta____ kappa____ phi______ frames
    -       25.3598  -98.0000  -21.0000 30

  7 omega   12.00   62.00   1.0000   70.0000
omega____ theta____ kappa____ phi______ frames
    -       25.3598   19.0000  -90.0000 50
;
_diffrn_measurement_device_type 'Xcalibur, Eos'
_diffrn_measurement_method '\w scans'
_diffrn_orient_matrix_UB_11 -0.0456930000
_diffrn_orient_matrix_UB_12 -0.0361017000
_diffrn_orient_matrix_UB_13 0.0264628000
_diffrn_orient_matrix_UB_21 -0.0468436000
_diffrn_orient_matrix_UB_22 0.0224325000
_diffrn_orient_matrix_UB_23 -0.0199883000
_diffrn_orient_matrix_UB_31 0.0177053000
_diffrn_orient_matrix_UB_32 -0.0149795000
_diffrn_orient_matrix_UB_33 -0.0312326000
_diffrn_radiation_monochromator graphite
_diffrn_radiation_type MoK\a
_diffrn_radiation_wavelength 0.71073
_diffrn_reflns_av_R_equivalents 0.0290
_diffrn_reflns_av_unetI/netI 0.0551
_diffrn_reflns_limit_h_max 13
_diffrn_reflns_limit_h_min -13
_diffrn_reflns_limit_k_max 22
_diffrn_reflns_limit_k_min -22
_diffrn_reflns_limit_l_max 23
_diffrn_reflns_limit_l_min -23
_diffrn_reflns_number 25151
_diffrn_reflns_theta_full 26.00
_diffrn_reflns_theta_max 27.00
_diffrn_reflns_theta_min 2.54
_diffrn_source 'Enhance (Mo) X-ray Source'
_exptl_absorpt_coefficient_mu 0.185
_exptl_absorpt_correction_T_max 1.00000
_exptl_absorpt_correction_T_min 0.99682
_exptl_absorpt_correction_type multi-scan
_exptl_absorpt_process_details
;
CrysAlisPro, Agilent Technologies,
Version 1.171.36.20 (release 27-06-2012 CrysAlis171 .NET)
(compiled Jul 11 2012,15:38:31)
Empirical absorption correction using spherical harmonics,
 implemented in SCALE3 ABSPACK scaling algorithm.
;
_exptl_crystal_density_diffrn 1.287
_exptl_crystal_density_method 'not measured'
_exptl_crystal_F_000 1228
_exptl_crystal_size_max 0.24
_exptl_crystal_size_mid 0.19
_exptl_crystal_size_min 0.09
_refine_diff_density_max 0.388
_refine_diff_density_min -0.963
_refine_diff_density_rms 0.063
_refine_ls_extinction_method none
_refine_ls_goodness_of_fit_ref 1.012
_refine_ls_hydrogen_treatment mixed
_refine_ls_matrix_type full
_refine_ls_number_parameters 745
_refine_ls_number_reflns 12734
_refine_ls_number_restraints 0
_refine_ls_restrained_S_all 1.012
_refine_ls_R_factor_all 0.0665
_refine_ls_R_factor_gt 0.0480
_refine_ls_shift/su_max 0.001
_refine_ls_shift/su_mean 0.000
_refine_ls_structure_factor_coef Fsqd
_refine_ls_weighting_details 'calc w=1/[\s^2^(Fo^2^)+(0.0575P)^2^+1.7821P] where P=(Fo^2^+2Fc^2^)/3'
_refine_ls_weighting_scheme calc
_refine_ls_wR_factor_gt 0.1151
_refine_ls_wR_factor_ref 0.1257
_reflns_number_gt 9974
_reflns_number_total 12734
_reflns_threshold_expression >2sigma(I)
_cod_data_source_file c4ob02269f2.cif
_cod_data_source_block asb8838
_cod_depositor_comments 'Adding full bibliography for 7154221--7154228.cif.'
_cod_original_cell_volume 2990.03(18)
_cod_database_code 7154228
_chemical_oxdiff_formula 'C30 H30 O4 P2'
_reflns_odcompleteness_completeness 96.95
_reflns_odcompleteness_iscentric 1
_reflns_odcompleteness_theta 29.51
_olex2_submission_special_instructions 'No special instructions were received'

loop_
_space_group_symop_id
_space_group_symop_operation_xyz
1 'x, y, z'
2 '-x, -y, -z'

loop_
_atom_site_label
_atom_site_type_symbol
_atom_site_fract_x
_atom_site_fract_y
_atom_site_fract_z
_atom_site_U_iso_or_equiv
_atom_site_adp_type
_atom_site_occupancy
_atom_site_symmetry_multiplicity
_atom_site_calc_flag
_atom_site_refinement_flags
P27 P 0.71479(5) 0.84257(3) 0.56676(3) 0.01224(12) Uani 1 1 d .
P27A P 0.23539(5) 0.19700(3) 0.76572(3) 0.01225(12) Uani 1 1 d .
P13A P 0.29324(5) 0.31326(3) 0.91031(3) 0.01268(12) Uani 1 1 d .
P13 P 0.91153(5) 0.64413(4) 0.69925(3) 0.01389(12) Uani 1 1 d .
O28A O 0.17872(14) 0.24102(10) 0.69185(9) 0.0176(3) Uani 1 1 d .
O14A O 0.39453(14) 0.30648(10) 0.95546(9) 0.0175(3) Uani 1 1 d .
O12A O 0.30758(15) 0.15489(10) 1.08967(9) 0.0180(3) Uani 1 1 d .
H H 0.3410 0.2038 1.0584 0.027 Uiso 1 1 calc R
O28 O 0.69952(14) 0.90072(10) 0.60773(10) 0.0183(3) Uani 1 1 d .
O11A O -0.06518(14) 0.19783(10) 0.78794(10) 0.0188(3) Uani 1 1 d .
HA H -0.0015 0.2124 0.7471 0.028 Uiso 1 1 calc R
O12 O 0.90568(15) 0.52234(10) 0.60505(9) 0.0192(3) Uani 1 1 d .
H12 H 0.9511 0.5337 0.6297 0.029 Uiso 1 1 calc R
O14 O 1.01646(14) 0.59691(10) 0.67541(10) 0.0205(3) Uani 1 1 d .
O11 O 0.46453(15) 0.81157(11) 0.69562(10) 0.0232(4) Uani 1 1 d .
H11 H 0.5227 0.8477 0.6831 0.035 Uiso 1 1 calc R
C6 C 0.80914(19) 0.65653(13) 0.56545(13) 0.0142(4) Uani 1 1 d .
H6 H 0.7522 0.6829 0.5332 0.017 Uiso 1 1 calc R
C5A C 0.24250(18) 0.21262(13) 0.91541(12) 0.0116(4) Uani 1 1 d .
C4 C 0.70447(19) 0.73169(13) 0.64594(13) 0.0132(4) Uani 1 1 d .
C15 C 0.8091(2) 0.57925(14) 0.80542(13) 0.0158(4) Uani 1 1 d .
C21 C 0.9761(2) 0.73929(14) 0.69652(13) 0.0155(4) Uani 1 1 d .
C4A C 0.16243(19) 0.21906(13) 0.85548(13) 0.0118(4) Uani 1 1 d .
C29 C 0.5932(2) 0.84673(14) 0.51314(13) 0.0160(4) Uani 1 1 d .
C7 C 0.8888(2) 0.59879(14) 0.53506(13) 0.0161(4) Uani 1 1 d .
C6A C 0.26528(19) 0.13625(14) 0.97057(13) 0.0137(4) Uani 1 1 d .
HB H 0.2343 0.0919 0.9634 0.016 Uiso 1 1 calc R
C5 C 0.80462(19) 0.67703(13) 0.62926(13) 0.0130(4) Uani 1 1 d .
C15A C 0.1465(2) 0.34343(14) 0.95809(13) 0.0143(4) Uani 1 1 d .
C2A C -0.0653(2) 0.25091(14) 0.82885(14) 0.0159(4) Uani 1 1 d .
C20A C 0.0794(2) 0.28578(14) 1.04172(13) 0.0152(4) Uani 1 1 d .
HC H 0.1110 0.2346 1.0702 0.018 Uiso 1 1 calc R
C3A C 0.04246(19) 0.23924(13) 0.87206(13) 0.0136(4) Uani 1 1 d .
HD H 0.0204 0.2480 0.9206 0.016 Uiso 1 1 calc R
C29A C 0.2181(2) 0.08258(14) 0.80889(13) 0.0144(4) Uani 1 1 d .
C30A C 0.1091(2) 0.03342(15) 0.87287(14) 0.0186(5) Uani 1 1 d .
HE H 0.0468 0.0591 0.8963 0.022 Uiso 1 1 calc R
C35A C 0.4052(2) 0.22948(14) 0.73336(14) 0.0165(5) Uani 1 1 d .
C21A C 0.3480(2) 0.39257(14) 0.79907(13) 0.0167(4) Uani 1 1 d .
C35 C 0.8646(2) 0.87091(13) 0.48586(13) 0.0140(4) Uani 1 1 d .
C26 C 0.9053(2) 0.79233(14) 0.72506(13) 0.0171(4) Uani 1 1 d .
H26 H 0.8170 0.7799 0.7470 0.020 Uiso 1 1 calc R
C38 C 1.0980(2) 0.92329(14) 0.36143(14) 0.0191(5) Uani 1 1 d .
H38 H 1.1762 0.9402 0.3200 0.023 Uiso 1 1 calc R
C7A C 0.3315(2) 0.10661(14) 1.04284(14) 0.0168(4) Uani 1 1 d .
C39 C 0.9942(2) 0.89204(14) 0.34747(14) 0.0183(5) Uani 1 1 d .
H39 H 1.0026 0.8889 0.2964 0.022 Uiso 1 1 calc R
C25 C 0.9653(2) 0.86329(15) 0.72098(14) 0.0199(5) Uani 1 1 d .
H25 H 0.9175 0.8977 0.7411 0.024 Uiso 1 1 calc R
C22 C 1.1088(2) 0.75923(15) 0.66294(14) 0.0198(5) Uani 1 1 d .
H22 H 1.1572 0.7244 0.6439 0.024 Uiso 1 1 calc R
C26A C 0.2710(2) 0.42570(14) 0.74259(14) 0.0192(5) Uani 1 1 d .
HF H 0.1859 0.4034 0.7599 0.023 Uiso 1 1 calc R
C17 C 0.6992(2) 0.54818(15) 0.95126(14) 0.0211(5) Uani 1 1 d .
H17 H 0.6793 0.5642 0.9951 0.025 Uiso 1 1 calc R
C16 C 0.7809(2) 0.60194(15) 0.87226(14) 0.0181(5) Uani 1 1 d .
H16 H 0.8173 0.6535 0.8636 0.022 Uiso 1 1 calc R
C36 C 0.9695(2) 0.90367(14) 0.49888(13) 0.0160(4) Uani 1 1 d .
H36 H 0.9611 0.9082 0.5493 0.019 Uiso 1 1 calc R
C19 C 0.6757(2) 0.44609(15) 0.90002(15) 0.0225(5) Uani 1 1 d .
H19 H 0.6415 0.3935 0.9099 0.027 Uiso 1 1 calc R
C8 C 0.8172(2) 0.57059(15) 0.48724(14) 0.0210(5) Uani 1 1 d .
H8A H 0.8663 0.5339 0.4682 0.032 Uiso 1 1 calc R
H8B H 0.8045 0.6195 0.4384 0.032 Uiso 1 1 calc R
H8C H 0.7359 0.5406 0.5249 0.032 Uiso 1 1 calc R
C16A C 0.0989(2) 0.42038(14) 0.91640(14) 0.0186(5) Uani 1 1 d .
HG H 0.1444 0.4601 0.8617 0.022 Uiso 1 1 calc R
C40 C 0.8778(2) 0.86549(14) 0.40950(14) 0.0173(4) Uani 1 1 d .
H40 H 0.8086 0.8441 0.4002 0.021 Uiso 1 1 calc R
C19A C -0.0336(2) 0.30449(15) 1.08245(14) 0.0183(5) Uani 1 1 d .
HH H -0.0768 0.2665 1.1385 0.022 Uiso 1 1 calc R
C25A C 0.3210(2) 0.49177(15) 0.66072(15) 0.0244(5) Uani 1 1 d .
HI H 0.2694 0.5136 0.6234 0.029 Uiso 1 1 calc R
C40A C 0.4905(2) 0.18217(17) 0.77810(15) 0.0222(5) Uani 1 1 d .
HJ H 0.4605 0.1315 0.8280 0.027 Uiso 1 1 calc R
C3 C 0.6071(2) 0.69706(15) 0.71776(14) 0.0178(5) Uani 1 1 d .
H3 H 0.6122 0.6401 0.7528 0.021 Uiso 1 1 calc R
C8A C 0.2759(2) 0.01587(15) 1.10794(15) 0.0240(5) Uani 1 1 d .
HK H 0.3185 -0.0045 1.1529 0.036 Uiso 1 1 calc R
HL H 0.2878 -0.0199 1.0799 0.036 Uiso 1 1 calc R
HM H 0.1862 0.0147 1.1320 0.036 Uiso 1 1 calc R
C18 C 0.6470(2) 0.47049(16) 0.96486(15) 0.0233(5) Uani 1 1 d .
H18 H 0.5923 0.4344 1.0180 0.028 Uiso 1 1 calc R
C1A C -0.0574(2) 0.34404(15) 0.76409(15) 0.0223(5) Uani 1 1 d .
HN H 0.0184 0.3584 0.7176 0.033 Uiso 1 1 calc R
HO H -0.0544 0.3792 0.7918 0.033 Uiso 1 1 calc R
HP H -0.1312 0.3532 0.7421 0.033 Uiso 1 1 calc R
C24 C 1.0972(2) 0.88306(15) 0.68674(15) 0.0228(5) Uani 1 1 d .
H24 H 1.1373 0.9311 0.6832 0.027 Uiso 1 1 calc R
C34A C 0.3089(2) 0.04313(16) 0.77331(16) 0.0261(5) Uani 1 1 d .
HQ H 0.3805 0.0755 0.7296 0.031 Uiso 1 1 calc R
C23 C 1.1686(2) 0.83126(16) 0.65800(15) 0.0241(5) Uani 1 1 d .
H23 H 1.2566 0.8445 0.6353 0.029 Uiso 1 1 calc R
C20 C 0.7553(2) 0.50018(14) 0.82045(14) 0.0189(5) Uani 1 1 d .
H20 H 0.7734 0.4842 0.7767 0.023 Uiso 1 1 calc R
C24A C 0.4476(3) 0.52511(16) 0.63461(16) 0.0293(6) Uani 1 1 d .
HR H 0.4807 0.5698 0.5800 0.035 Uiso 1 1 calc R
C36A C 0.4509(2) 0.30506(16) 0.65852(15) 0.0238(5) Uani 1 1 d .
HS H 0.3951 0.3364 0.6277 0.029 Uiso 1 1 calc R
C30 C 0.5219(2) 0.77453(16) 0.52672(15) 0.0219(5) Uani 1 1 d .
H30 H 0.5382 0.7209 0.5637 0.026 Uiso 1 1 calc R
C9 C 0.3741(2) 0.66970(19) 0.77537(18) 0.0373(7) Uani 1 1 d .
H9A H 0.2979 0.6906 0.7959 0.056 Uiso 1 1 calc R
H9B H 0.3816 0.6146 0.8190 0.056 Uiso 1 1 calc R
H9C H 0.3698 0.6656 0.7248 0.056 Uiso 1 1 calc R
C2 C 0.4910(2) 0.73095(16) 0.75364(14) 0.0241(5) Uani 1 1 d .
C37 C 1.0860(2) 0.92945(15) 0.43678(14) 0.0194(5) Uani 1 1 d .
H37 H 1.1557 0.9508 0.4457 0.023 Uiso 1 1 calc R
C37A C 0.5814(3) 0.33354(18) 0.62996(17) 0.0329(7) Uani 1 1 d .
HT H 0.6123 0.3845 0.5807 0.039 Uiso 1 1 calc R
C38A C 0.6642(2) 0.2861(2) 0.67484(18) 0.0354(7) Uani 1 1 d .
HU H 0.7510 0.3050 0.6554 0.042 Uiso 1 1 calc R
C10 C 1.0183(2) 0.64762(16) 0.47441(15) 0.0231(5) Uani 1 1 d .
H10A H 1.0661 0.6618 0.5056 0.035 Uiso 1 1 calc R
H10B H 1.0046 0.6988 0.4282 0.035 Uiso 1 1 calc R
H10C H 1.0652 0.6128 0.4516 0.035 Uiso 1 1 calc R
C34 C 0.5668(3) 0.92685(17) 0.45793(15) 0.0269(5) Uani 1 1 d .
H34 H 0.6137 0.9755 0.4483 0.032 Uiso 1 1 calc R
C9A C -0.1920(2) 0.22393(18) 0.89833(15) 0.0257(5) Uani 1 1 d .
HV H -0.2615 0.2331 0.8722 0.039 Uiso 1 1 calc R
HW H -0.1975 0.2570 0.9290 0.039 Uiso 1 1 calc R
HX H -0.1967 0.1648 0.9375 0.039 Uiso 1 1 calc R
C31A C 0.0938(2) -0.05383(15) 0.90151(15) 0.0230(5) Uani 1 1 d .
HY H 0.0213 -0.0864 0.9442 0.028 Uiso 1 1 calc R
C23A C 0.5252(2) 0.49193(17) 0.68986(16) 0.0296(6) Uani 1 1 d .
HZ H 0.6105 0.5139 0.6719 0.036 Uiso 1 1 calc R
C17A C -0.0164(2) 0.43763(16) 0.95656(15) 0.0241(5) Uani 1 1 d .
H0AA H -0.0496 0.4880 0.9277 0.029 Uiso 1 1 calc R
C39A C 0.6193(2) 0.21067(19) 0.74831(17) 0.0301(6) Uani 1 1 d .
H1AA H 0.6759 0.1788 0.7780 0.036 Uiso 1 1 calc R
C10A C 0.4764(2) 0.11102(17) 1.00575(15) 0.0243(5) Uani 1 1 d .
H2AA H 0.5107 0.1691 0.9680 0.036 Uiso 1 1 calc R
H3AA H 0.4920 0.0785 0.9743 0.036 Uiso 1 1 calc R
H4AA H 0.5168 0.0882 1.0518 0.036 Uiso 1 1 calc R
C22A C 0.4760(2) 0.42634(16) 0.77136(15) 0.0226(5) Uani 1 1 d .
H5AA H 0.5285 0.4044 0.8081 0.027 Uiso 1 1 calc R
C33A C 0.2934(3) -0.04426(17) 0.80255(18) 0.0338(6) Uani 1 1 d .
H6AA H 0.3550 -0.0703 0.7791 0.041 Uiso 1 1 calc R
C18A C -0.0823(2) 0.38037(16) 1.03914(15) 0.0232(5) Uani 1 1 d .
H7AA H -0.1593 0.3925 1.0658 0.028 Uiso 1 1 calc R
C32A C 0.1857(2) -0.09233(16) 0.86673(17) 0.0284(6) Uani 1 1 d .
H8AA H 0.1753 -0.1508 0.8865 0.034 Uiso 1 1 calc R
C32 C 0.4025(3) 0.8617(2) 0.43076(18) 0.0394(8) Uani 1 1 d .
H32 H 0.3394 0.8668 0.4025 0.047 Uiso 1 1 calc R
C1 C 0.5075(3) 0.7346(2) 0.83377(16) 0.0364(7) Uani 1 1 d .
H1A H 0.5713 0.7802 0.8171 0.055 Uiso 1 1 calc R
H1B H 0.5337 0.6818 0.8702 0.055 Uiso 1 1 calc R
H1C H 0.4277 0.7439 0.8643 0.055 Uiso 1 1 calc R
C33 C 0.4711(3) 0.9337(2) 0.41770(17) 0.0399(7) Uani 1 1 d .
H33 H 0.4528 0.9871 0.3817 0.048 Uiso 1 1 calc R
C31 C 0.4269(2) 0.7823(2) 0.48533(17) 0.0319(6) Uani 1 1 d .
H31 H 0.3798 0.7340 0.4944 0.038 Uiso 1 1 calc R
O41 O 0.6354(3) 0.94186(19) 0.74688(17) 0.0660(7) Uani 1 1 d G
H41A H 0.6564 0.9105 0.7927 0.099 Uiso 1 1 d G
H41B H 0.6717 0.9285 0.7076 0.099 Uiso 1 1 d G

loop_
_atom_site_aniso_label
_atom_site_aniso_U_11
_atom_site_aniso_U_22
_atom_site_aniso_U_33
_atom_site_aniso_U_23
_atom_site_aniso_U_13
_atom_site_aniso_U_12
P27 0.0127(3) 0.0118(3) 0.0122(3) -0.0056(2) -0.0032(2) 0.0017(2)
P27A 0.0127(3) 0.0133(3) 0.0106(2) -0.0058(2) -0.0020(2) -0.0009(2)
P13A 0.0135(3) 0.0132(3) 0.0121(3) -0.0062(2) -0.0036(2) -0.0006(2)
P13 0.0125(3) 0.0142(3) 0.0154(3) -0.0062(2) -0.0058(2) 0.0036(2)
O28A 0.0188(8) 0.0207(9) 0.0137(7) -0.0078(7) -0.0053(6) 0.0015(6)
O14A 0.0168(8) 0.0201(8) 0.0182(8) -0.0093(7) -0.0076(6) -0.0002(6)
O12A 0.0224(8) 0.0202(9) 0.0137(7) -0.0088(7) -0.0064(6) 0.0031(7)
O28 0.0206(8) 0.0174(8) 0.0189(8) -0.0111(7) -0.0034(6) 0.0017(6)
O11A 0.0183(8) 0.0223(9) 0.0213(8) -0.0138(7) -0.0067(6) 0.0007(7)
O12 0.0275(9) 0.0141(8) 0.0141(8) -0.0044(6) -0.0068(6) 0.0051(7)
O14 0.0167(8) 0.0236(9) 0.0256(9) -0.0132(7) -0.0094(7) 0.0090(7)
O11 0.0159(8) 0.0263(10) 0.0190(8) -0.0040(7) -0.0034(7) 0.0081(7)
C6 0.0121(10) 0.0117(10) 0.0141(10) -0.0022(8) -0.0028(8) -0.0001(8)
C5A 0.0088(9) 0.0147(11) 0.0111(10) -0.0071(8) 0.0001(8) -0.0013(8)
C4 0.0126(10) 0.0140(11) 0.0136(10) -0.0057(9) -0.0062(8) 0.0013(8)
C15 0.0147(10) 0.0171(11) 0.0158(10) -0.0058(9) -0.0083(8) 0.0053(9)
C21 0.0155(10) 0.0149(11) 0.0144(10) -0.0031(9) -0.0078(8) 0.0005(8)
C4A 0.0123(10) 0.0107(10) 0.0109(9) -0.0041(8) -0.0020(8) -0.0020(8)
C29 0.0152(10) 0.0212(12) 0.0130(10) -0.0087(9) -0.0044(8) 0.0066(9)
C7 0.0187(11) 0.0135(11) 0.0119(10) -0.0034(9) -0.0019(8) 0.0020(9)
C6A 0.0125(10) 0.0165(11) 0.0133(10) -0.0086(9) -0.0019(8) 0.0003(8)
C5 0.0109(10) 0.0100(10) 0.0142(10) -0.0030(8) -0.0019(8) -0.0005(8)
C15A 0.0149(10) 0.0174(11) 0.0158(10) -0.0107(9) -0.0066(8) 0.0007(8)
C2A 0.0136(10) 0.0199(12) 0.0182(11) -0.0112(9) -0.0062(8) 0.0033(9)
C20A 0.0183(11) 0.0142(11) 0.0146(10) -0.0067(9) -0.0066(8) 0.0013(8)
C3A 0.0158(10) 0.0124(11) 0.0122(10) -0.0056(8) -0.0027(8) -0.0001(8)
C29A 0.0159(10) 0.0155(11) 0.0145(10) -0.0082(9) -0.0058(8) 0.0005(8)
C30A 0.0177(11) 0.0197(12) 0.0179(11) -0.0084(10) -0.0043(9) 0.0005(9)
C35A 0.0165(11) 0.0200(12) 0.0142(10) -0.0117(9) 0.0016(8) -0.0053(9)
C21A 0.0207(11) 0.0146(11) 0.0132(10) -0.0070(9) -0.0003(9) -0.0043(9)
C35 0.0160(10) 0.0089(10) 0.0150(10) -0.0042(8) -0.0030(8) 0.0021(8)
C26 0.0168(11) 0.0187(12) 0.0146(10) -0.0047(9) -0.0079(8) 0.0013(9)
C38 0.0173(11) 0.0171(12) 0.0161(11) -0.0043(9) 0.0005(9) 0.0014(9)
C7A 0.0188(11) 0.0184(12) 0.0149(10) -0.0081(9) -0.0067(9) 0.0048(9)
C39 0.0253(12) 0.0164(11) 0.0139(10) -0.0086(9) -0.0027(9) 0.0021(9)
C25 0.0266(12) 0.0170(12) 0.0161(11) -0.0050(9) -0.0109(9) 0.0035(9)
C22 0.0163(11) 0.0224(13) 0.0203(11) -0.0078(10) -0.0081(9) 0.0027(9)
C26A 0.0217(12) 0.0181(12) 0.0173(11) -0.0081(10) -0.0041(9) -0.0019(9)
C17 0.0201(11) 0.0258(13) 0.0171(11) -0.0095(10) -0.0054(9) 0.0036(10)
C16 0.0174(11) 0.0185(12) 0.0214(11) -0.0099(10) -0.0087(9) 0.0027(9)
C36 0.0194(11) 0.0156(11) 0.0135(10) -0.0064(9) -0.0054(8) 0.0017(9)
C19 0.0245(12) 0.0159(12) 0.0258(12) -0.0054(10) -0.0125(10) -0.0009(9)
C8 0.0284(12) 0.0192(12) 0.0153(11) -0.0080(9) -0.0053(9) 0.0033(10)
C16A 0.0237(12) 0.0159(11) 0.0148(10) -0.0057(9) -0.0051(9) 0.0013(9)
C40 0.0216(11) 0.0148(11) 0.0167(11) -0.0078(9) -0.0056(9) -0.0003(9)
C19A 0.0200(11) 0.0195(12) 0.0146(10) -0.0074(9) -0.0042(9) 0.0018(9)
C25A 0.0342(14) 0.0195(13) 0.0168(11) -0.0052(10) -0.0084(10) -0.0004(10)
C40A 0.0177(11) 0.0343(14) 0.0192(11) -0.0168(11) -0.0032(9) 0.0003(10)
C3 0.0139(10) 0.0181(12) 0.0169(11) -0.0035(9) -0.0052(9) 0.0027(9)
C8A 0.0296(13) 0.0205(13) 0.0199(12) -0.0053(10) -0.0107(10) 0.0043(10)
C18 0.0187(11) 0.0250(13) 0.0184(11) -0.0024(10) -0.0063(9) -0.0006(10)
C1A 0.0253(12) 0.0194(12) 0.0275(13) -0.0116(10) -0.0142(10) 0.0062(10)
C24 0.0270(12) 0.0173(12) 0.0202(12) -0.0022(10) -0.0118(10) -0.0055(10)
C34A 0.0235(12) 0.0229(13) 0.0289(13) -0.0148(11) 0.0044(10) -0.0023(10)
C23 0.0162(11) 0.0284(14) 0.0227(12) -0.0054(10) -0.0086(9) -0.0043(10)
C20 0.0231(12) 0.0167(12) 0.0196(11) -0.0077(9) -0.0116(9) 0.0048(9)
C24A 0.0406(15) 0.0209(13) 0.0167(12) -0.0048(10) 0.0022(11) -0.0135(11)
C36A 0.0275(13) 0.0244(13) 0.0190(12) -0.0126(10) 0.0008(10) -0.0057(10)
C30 0.0177(11) 0.0273(13) 0.0271(13) -0.0160(11) -0.0100(10) 0.0069(10)
C9 0.0143(12) 0.0376(17) 0.0354(15) 0.0002(13) 0.0021(11) 0.0029(11)
C2 0.0154(11) 0.0300(14) 0.0154(11) -0.0022(10) -0.0007(9) 0.0078(10)
C37 0.0158(11) 0.0223(12) 0.0190(11) -0.0082(10) -0.0052(9) 0.0011(9)
C37A 0.0322(14) 0.0349(16) 0.0244(13) -0.0169(12) 0.0126(11) -0.0204(12)
C38A 0.0163(12) 0.061(2) 0.0361(15) -0.0345(15) 0.0058(11) -0.0154(13)
C10 0.0191(12) 0.0219(13) 0.0218(12) -0.0078(10) 0.0011(9) 0.0020(10)
C34 0.0379(14) 0.0241(13) 0.0191(12) -0.0091(10) -0.0103(11) 0.0140(11)
C9A 0.0140(11) 0.0417(16) 0.0249(13) -0.0182(12) -0.0053(9) 0.0011(10)
C31A 0.0233(12) 0.0186(12) 0.0232(12) -0.0073(10) -0.0036(10) -0.0036(10)
C23A 0.0286(13) 0.0315(15) 0.0230(13) -0.0113(11) 0.0018(10) -0.0153(11)
C17A 0.0286(13) 0.0222(13) 0.0213(12) -0.0081(10) -0.0107(10) 0.0124(10)
C39A 0.0144(11) 0.0545(19) 0.0329(14) -0.0303(14) -0.0054(10) 0.0014(11)
C10A 0.0197(12) 0.0319(14) 0.0235(12) -0.0129(11) -0.0095(10) 0.0095(10)
C22A 0.0200(12) 0.0275(13) 0.0201(12) -0.0109(10) -0.0041(9) -0.0065(10)
C33A 0.0296(14) 0.0270(15) 0.0459(17) -0.0240(13) 0.0028(12) 0.0035(11)
C18A 0.0193(12) 0.0279(14) 0.0221(12) -0.0125(11) -0.0032(9) 0.0078(10)
C32A 0.0342(14) 0.0164(13) 0.0349(14) -0.0119(11) -0.0094(11) -0.0009(10)
C32 0.0321(15) 0.079(2) 0.0400(16) -0.0460(17) -0.0288(13) 0.0371(15)
C1 0.0328(14) 0.0532(19) 0.0172(12) -0.0128(13) -0.0040(11) 0.0218(13)
C33 0.0535(18) 0.051(2) 0.0275(14) -0.0217(14) -0.0264(13) 0.0395(16)
C31 0.0177(12) 0.060(2) 0.0409(16) -0.0392(15) -0.0145(11) 0.0117(12)
O41 0.0786(19) 0.0674(19) 0.0542(16) -0.0277(15) -0.0220(15) 0.0184(15)

loop_
_atom_type_symbol
_atom_type_description
_atom_type_scat_dispersion_real
_atom_type_scat_dispersion_imag
_atom_type_scat_source
C C 0.0033 0.0016 'International Tables Vol C Tables 4.2.6.8 and 6.1.1.4'
H H 0.0000 0.0000 'International Tables Vol C Tables 4.2.6.8 and 6.1.1.4'
O O 0.0106 0.0060 'International Tables Vol C Tables 4.2.6.8 and 6.1.1.4'
P P 0.1023 0.0942 'International Tables Vol C Tables 4.2.6.8 and 6.1.1.4'

loop_
_geom_angle_atom_site_label_1
_geom_angle_atom_site_label_2
_geom_angle_atom_site_label_3
_geom_angle
O28 P27 C4 111.64(9)
O28 P27 C29 113.14(10)
O28 P27 C35 110.85(9)
C29 P27 C4 105.63(10)
C35 P27 C4 109.46(10)
C35 P27 C29 105.83(10)
O28A P27A C4A 112.38(9)
O28A P27A C29A 113.28(9)
O28A P27A C35A 110.66(10)
C29A P27A C4A 105.97(9)
C29A P27A C35A 106.22(10)
C35A P27A C4A 107.95(9)
O14A P13A C5A 113.32(9)
O14A P13A C15A 112.62(9)
O14A P13A C21A 110.22(9)
C15A P13A C5A 103.45(9)
C15A P13A C21A 107.46(10)
C21A P13A C5A 109.43(9)
O14 P13 C15 111.25(10)
O14 P13 C21 110.76(10)
O14 P13 C5 114.12(9)
C15 P13 C21 108.57(10)
C15 P13 C5 104.90(9)
C21 P13 C5 106.91(10)
C5 C6 C7 133.0(2)
C4A C5A P13A 115.45(15)
C6A C5A P13A 124.66(16)
C6A C5A C4A 119.78(18)
C5 C4 P27 119.41(14)
C3 C4 P27 121.25(17)
C3 C4 C5 119.3(2)
C16 C15 P13 124.85(17)
C16 C15 C20 118.8(2)
C20 C15 P13 116.32(16)
C26 C21 P13 125.53(16)
C26 C21 C22 119.0(2)
C22 C21 P13 115.46(17)
C5A C4A P27A 117.32(14)
C3A C4A P27A 124.19(16)
C3A C4A C5A 118.48(17)
C30 C29 P27 123.23(18)
C30 C29 C34 119.2(2)
C34 C29 P27 117.57(18)
O12 C7 C6 112.25(17)
O12 C7 C8 105.59(17)
O12 C7 C10 110.96(19)
C6 C7 C10 109.67(18)
C8 C7 C6 108.85(18)
C8 C7 C10 109.40(18)
C5A C6A C7A 133.47(19)
C6 C5 P13 125.21(17)
C6 C5 C4 118.84(19)
C4 C5 P13 115.96(14)
C20A C15A P13A 117.18(17)
C16A C15A P13A 123.53(17)
C16A C15A C20A 119.3(2)
O11A C2A C3A 113.47(18)
O11A C2A C1A 110.21(17)
O11A C2A C9A 105.37(17)
C3A C2A C1A 109.18(17)
C3A C2A C9A 108.08(17)
C1A C2A C9A 110.5(2)
C19A C20A C15A 120.5(2)
C4A C3A C2A 134.06(19)
C30A C29A P27A 120.84(17)
C34A C29A P27A 119.88(17)
C34A C29A C30A 119.1(2)
C31A C30A C29A 120.1(2)
C40A C35A P27A 123.57(17)
C36A C35A P27A 116.79(18)
C36A C35A C40A 119.6(2)
C26A C21A P13A 125.28(16)
C26A C21A C22A 118.9(2)
C22A C21A P13A 115.62(17)
C36 C35 P27 118.04(15)
C40 C35 P27 122.49(16)
C40 C35 C36 119.39(19)
C25 C26 C21 120.6(2)
C37 C38 C39 120.4(2)
O12A C7A C6A 112.73(18)
O12A C7A C8A 105.45(17)
O12A C7A C10A 109.80(18)
C6A C7A C10A 109.74(17)
C8A C7A C6A 108.37(17)
C8A C7A C10A 110.67(19)
C38 C39 C40 120.1(2)
C26 C25 C24 120.0(2)
C23 C22 C21 120.2(2)
C25A C26A C21A 120.2(2)
C16 C17 C18 119.9(2)
C17 C16 C15 120.5(2)
C37 C36 C35 120.19(19)
C20 C19 C18 119.9(2)
C17A C16A C15A 120.0(2)
C39 C40 C35 120.1(2)
C20A C19A C18A 119.7(2)
C24A C25A C26A 120.1(2)
C39A C40A C35A 120.0(2)
C4 C3 C2 133.7(2)
C19 C18 C17 120.6(2)
C23 C24 C25 120.1(2)
C33A C34A C29A 120.6(2)
C24 C23 C22 120.2(2)
C19 C20 C15 120.4(2)
C25A C24A C23A 120.1(2)
C35A C36A C37A 119.5(3)
C31 C30 C29 120.3(2)
O11 C2 C3 115.37(18)
O11 C2 C9 104.8(2)
O11 C2 C1 109.7(2)
C3 C2 C9 107.1(2)
C3 C2 C1 108.53(19)
C1 C2 C9 111.3(2)
C38 C37 C36 119.8(2)
C38A C37A C36A 120.1(3)
C39A C38A C37A 120.4(2)
C33 C34 C29 119.9(3)
C32A C31A C30A 120.2(2)
C22A C23A C24A 120.1(2)
C18A C17A C16A 120.4(2)
C38A C39A C40A 120.3(3)
C23A C22A C21A 120.5(2)
C32A C33A C34A 119.7(2)
C17A C18A C19A 120.1(2)
C31A C32A C33A 120.3(2)
C31 C32 C33 120.4(2)
C32 C33 C34 120.3(3)
C32 C31 C30 119.9(3)

loop_
_geom_bond_atom_site_label_1
_geom_bond_atom_site_label_2
_geom_bond_distance
P27 O28 1.4978(15)
P27 C4 1.825(2)
P27 C29 1.803(2)
P27 C35 1.798(2)
P27A O28A 1.4924(16)
P27A C4A 1.824(2)
P27A C29A 1.809(2)
P27A C35A 1.809(2)
P13A O14A 1.4961(15)
P13A C5A 1.827(2)
P13A C15A 1.810(2)
P13A C21A 1.811(2)
P13 O14 1.4939(16)
P13 C15 1.804(2)
P13 C21 1.808(2)
P13 C5 1.825(2)
O12A C7A 1.428(2)
O11A C2A 1.429(2)
O12 C7 1.429(3)
O11 C2 1.421(3)
C6 C7 1.527(3)
C6 C5 1.343(3)
C5A C4A 1.513(3)
C5A C6A 1.338(3)
C4 C5 1.508(3)
C4 C3 1.346(3)
C15 C16 1.399(3)
C15 C20 1.407(3)
C21 C26 1.397(3)
C21 C22 1.401(3)
C4A C3A 1.343(3)
C29 C30 1.395(3)
C29 C34 1.397(3)
C7 C8 1.524(3)
C7 C10 1.536(3)
C6A C7A 1.528(3)
C15A C20A 1.399(3)
C15A C16A 1.394(3)
C2A C3A 1.523(3)
C2A C1A 1.525(3)
C2A C9A 1.526(3)
C20A C19A 1.385(3)
C29A C30A 1.398(3)
C29A C34A 1.392(3)
C30A C31A 1.390(3)
C35A C40A 1.398(3)
C35A C36A 1.392(3)
C21A C26A 1.398(3)
C21A C22A 1.399(3)
C35 C36 1.400(3)
C35 C40 1.396(3)
C26 C25 1.387(3)
C38 C39 1.387(3)
C38 C37 1.387(3)
C7A C8A 1.523(3)
C7A C10A 1.538(3)
C39 C40 1.387(3)
C25 C24 1.394(3)
C22 C23 1.395(3)
C26A C25A 1.389(3)
C17 C16 1.385(3)
C17 C18 1.387(3)
C36 C37 1.389(3)
C19 C18 1.385(3)
C19 C20 1.384(3)
C16A C17A 1.388(3)
C19A C18A 1.393(3)
C25A C24A 1.385(3)
C40A C39A 1.381(3)
C3 C2 1.513(3)
C24 C23 1.383(4)
C34A C33A 1.390(4)
C24A C23A 1.388(4)
C36A C37A 1.400(3)
C30 C31 1.388(3)
C9 C2 1.535(4)
C2 C1 1.529(4)
C37A C38A 1.379(4)
C38A C39A 1.378(4)
C34 C33 1.383(4)
C31A C32A 1.381(3)
C23A C22A 1.381(3)
C17A C18A 1.382(3)
C33A C32A 1.385(4)
C32 C33 1.382(5)
C32 C31 1.377(4)

loop_
_geom_torsion_atom_site_label_1
_geom_torsion_atom_site_label_2
_geom_torsion_atom_site_label_3
_geom_torsion_atom_site_label_4
_geom_torsion
P27 C4 C5 P13 111.76(15)
P27 C4 C5 C6 -68.1(2)
P27 C4 C3 C2 -0.4(4)
P27 C29 C30 C31 178.01(17)
P27 C29 C34 C33 -177.55(19)
P27 C35 C36 C37 -177.59(18)
P27 C35 C40 C39 176.89(18)
P27A C4A C3A C2A -0.5(3)
P27A C29A C30A C31A 175.99(17)
P27A C29A C34A C33A -176.4(2)
P27A C35A C40A C39A 178.85(17)
P27A C35A C36A C37A -179.85(17)
P13A C5A C4A P27A 110.58(14)
P13A C5A C4A C3A -70.4(2)
P13A C5A C6A C7A 1.3(3)
P13A C15A C20A C19A 179.99(16)
P13A C15A C16A C17A 178.07(17)
P13A C21A C26A C25A 174.33(17)
P13A C21A C22A C23A -174.88(19)
P13 C15 C16 C17 178.86(17)
P13 C15 C20 C19 179.93(18)
P13 C21 C26 C25 179.09(16)
P13 C21 C22 C23 -179.90(17)
O28A P27A C4A C5A -153.95(14)
O28A P27A C4A C3A 27.1(2)
O28A P27A C29A C30A -87.94(19)
O28A P27A C29A C34A 86.6(2)
O28A P27A C35A C40A -159.38(17)
O28A P27A C35A C36A 19.16(19)
O14A P13A C5A C4A -167.29(13)
O14A P13A C5A C6A 16.6(2)
O14A P13A C15A C20A -65.39(17)
O14A P13A C15A C16A 113.95(18)
O14A P13A C21A C26A -168.22(18)
O14A P13A C21A C22A 7.0(2)
O28 P27 C4 C5 -131.63(15)
O28 P27 C4 C3 50.4(2)
O28 P27 C29 C30 -129.45(18)
O28 P27 C29 C34 48.1(2)
O28 P27 C35 C36 33.5(2)
O28 P27 C35 C40 -143.19(18)
O11A C2A C3A C4A 31.6(3)
O14 P13 C15 C16 124.94(19)
O14 P13 C15 C20 -54.82(19)
O14 P13 C21 C26 -171.88(18)
O14 P13 C21 C22 7.8(2)
O14 P13 C5 C6 5.2(2)
O14 P13 C5 C4 -174.68(14)
C5A P13A C15A C20A 57.33(17)
C5A P13A C15A C16A -123.33(18)
C5A P13A C21A C26A 66.5(2)
C5A P13A C21A C22A -118.25(18)
C5A C4A C3A C2A -179.5(2)
C5A C6A C7A O12A 37.2(3)
C5A C6A C7A C8A 153.6(2)
C5A C6A C7A C10A -85.5(3)
C4 P27 C29 C30 -7.0(2)
C4 P27 C29 C34 170.49(17)
C4 P27 C35 C36 -90.12(19)
C4 P27 C35 C40 93.2(2)
C4 C3 C2 O11 12.0(4)
C4 C3 C2 C9 128.3(3)
C4 C3 C2 C1 -111.4(3)
C15 P13 C21 C26 -49.5(2)
C15 P13 C21 C22 130.20(17)
C15 P13 C5 C6 -116.83(19)
C15 P13 C5 C4 63.31(17)
C21 P13 C15 C16 2.8(2)
C21 P13 C15 C20 -176.95(17)
C21 P13 C5 C6 128.00(19)
C21 P13 C5 C4 -51.86(17)
C21 C26 C25 C24 1.1(3)
C21 C22 C23 C24 0.4(3)
C4A P27A C29A C30A 35.7(2)
C4A P27A C29A C34A -149.77(18)
C4A P27A C35A C40A 77.3(2)
C4A P27A C35A C36A -104.20(17)
C4A C5A C6A C7A -174.6(2)
C29 P27 C4 C5 105.01(16)
C29 P27 C4 C3 -72.99(19)
C29 P27 C35 C36 156.49(18)
C29 P27 C35 C40 -20.2(2)
C29 C30 C31 C32 -0.2(4)
C29 C34 C33 C32 -1.0(4)
C7 C6 C5 P13 5.3(3)
C7 C6 C5 C4 -174.9(2)
C6A C5A C4A P27A -73.1(2)
C6A C5A C4A C3A 105.9(2)
C5 P13 C15 C16 -111.2(2)
C5 P13 C15 C20 69.04(19)
C5 P13 C21 C26 63.2(2)
C5 P13 C21 C22 -117.12(17)
C5 C6 C7 O12 39.6(3)
C5 C6 C7 C8 156.1(2)
C5 C6 C7 C10 -84.3(3)
C5 C4 C3 C2 -178.4(2)
C15A P13A C5A C4A 70.46(16)
C15A P13A C5A C6A -105.63(19)
C15A P13A C21A C26A -45.2(2)
C15A P13A C21A C22A 130.07(17)
C15A C20A C19A C18A 1.4(3)
C15A C16A C17A C18A 2.5(3)
C20A C15A C16A C17A -2.6(3)
C20A C19A C18A C17A -1.5(3)
C29A P27A C4A C5A 81.83(16)
C29A P27A C4A C3A -97.15(19)
C29A P27A C35A C40A -36.0(2)
C29A P27A C35A C36A 142.51(16)
C29A C30A C31A C32A -0.3(4)
C29A C34A C33A C32A 1.0(4)
C30A C29A C34A C33A -1.8(4)
C30A C31A C32A C33A -0.6(4)
C35A P27A C4A C5A -31.64(18)
C35A P27A C4A C3A 149.39(18)
C35A P27A C29A C30A 150.38(17)
C35A P27A C29A C34A -35.1(2)
C35A C40A C39A C38A 0.5(3)
C35A C36A C37A C38A 1.3(3)
C21A P13A C5A C4A -43.84(17)
C21A P13A C5A C6A 140.06(18)
C21A P13A C15A C20A 173.04(15)
C21A P13A C15A C16A -7.6(2)
C21A C26A C25A C24A 0.1(3)
C35 P27 C4 C5 -8.52(18)
C35 P27 C4 C3 173.49(17)
C35 P27 C29 C30 108.99(19)
C35 P27 C29 C34 -73.48(19)
C35 C36 C37 C38 0.5(3)
C26 C21 C22 C23 -0.2(3)
C26 C25 C24 C23 -1.0(3)
C38 C39 C40 C35 0.6(3)
C39 C38 C37 C36 0.4(4)
C25 C24 C23 C22 0.2(3)
C22 C21 C26 C25 -0.5(3)
C26A C21A C22A C23A 0.7(3)
C26A C25A C24A C23A 0.7(4)
C16 C15 C20 C19 0.2(3)
C16 C17 C18 C19 -0.2(4)
C36 C35 C40 C39 0.3(3)
C16A C15A C20A C19A 0.6(3)
C16A C17A C18A C19A -0.4(4)
C40 C35 C36 C37 -0.8(3)
C25A C24A C23A C22A -0.8(4)
C40A C35A C36A C37A -1.3(3)
C3 C4 C5 P13 -70.2(2)
C3 C4 C5 C6 109.9(2)
C18 C17 C16 C15 1.4(4)
C18 C19 C20 C15 1.1(4)
C1A C2A C3A C4A -91.7(3)
C34A C29A C30A C31A 1.4(3)
C34A C33A C32A C31A 0.2(4)
C20 C15 C16 C17 -1.4(3)
C20 C19 C18 C17 -1.1(4)
C24A C23A C22A C21A 0.1(4)
C36A C35A C40A C39A 0.4(3)
C36A C37A C38A C39A -0.4(4)
C30 C29 C34 C33 0.1(3)
C37 C38 C39 C40 -1.0(4)
C37A C38A C39A C40A -0.5(4)
C34 C29 C30 C31 0.5(3)
C9A C2A C3A C4A 148.1(2)
C22A C21A C26A C25A -0.8(3)
C33 C32 C31 C30 -0.7(4)
C31 C32 C33 C34 1.3(4)
